data_7248352
loop_
_publ_author_name
'Xia, Ying-Gui'
'Lan, Xue'
'Wang, Jun'
'Liu, Xiao-Hong'
'Muddassir, Mohd.'
'Srivastava, Devyani'
'Kushwaha, Aparna'
'Kumar, Abhinav'

_publ_section_title
;
 A new Cd(ii)-based coordination polymer as a luminescent sensor and
 adsorbent for dichromate ions
;
_journal_issue 18
_journal_name_full CrystEngComm
_journal_page_first 2353
_journal_page_last 2360
_journal_paper_doi 10.1039/D4CE00256C
_journal_volume 26
_journal_year 2024
_chemical_formula_moiety 'C22 H22 Cd N10 O2, 2(N O3)'
_chemical_formula_sum 'C22 H22 Cd N12 O8'
_chemical_formula_weight 694.91
_space_group_crystal_system monoclinic
_space_group_IT_number 14
_space_group_name_Hall '-P 2yn'
_space_group_name_H-M_alt 'P 1 21/n 1'
_atom_sites_solution_hydrogens mixed
_atom_sites_solution_primary dual
_audit_creation_date 2022-01-24
_audit_creation_method
;
Olex2 1.5
(compiled 2021.08.20 svn.r13c46975 for OlexSys, GUI svn.r6405)
;
_audit_update_record
;
2023-07-17 deposited with the CCDC.	2024-03-27 downloaded from the CCDC.
;
_cell_angle_alpha 90
_cell_angle_beta 104.454(2)
_cell_angle_gamma 90
_cell_formula_units_Z 2
_cell_length_a 9.5220(15)
_cell_length_b 10.5289(15)
_cell_length_c 13.8101(19)
_cell_measurement_reflns_used 2371
_cell_measurement_temperature 296.15
_cell_measurement_theta_max 24.178
_cell_measurement_theta_min 2.462
_cell_volume 1340.7(3)
_computing_cell_refinement 'SAINT v8.34A (Bruker, 2013)'
_computing_data_reduction 'SAINT v8.34A (Bruker, 2013)'
_computing_molecular_graphics 'Olex2 1.5 (Dolomanov et al., 2009)'
_computing_publication_material 'Olex2 1.5 (Dolomanov et al., 2009)'
_computing_structure_refinement 'SHELXL 2018/3 (Sheldrick, 2015)'
_computing_structure_solution 'SHELXT 2018/2 (Sheldrick, 2018)'
_diffrn_ambient_temperature 296.15
_diffrn_measured_fraction_theta_full 0.999
_diffrn_measured_fraction_theta_max 0.980
_diffrn_measurement_device_type 'CCD area detector'
_diffrn_measurement_method 'phi and omega scans'
_diffrn_radiation_monochromator graphite
_diffrn_radiation_type MoK\a
_diffrn_radiation_wavelength 0.71073
_diffrn_reflns_av_R_equivalents 0.0348
_diffrn_reflns_av_unetI/netI 0.0452
_diffrn_reflns_Laue_measured_fraction_full 0.999
_diffrn_reflns_Laue_measured_fraction_max 0.980
_diffrn_reflns_limit_h_max 12
_diffrn_reflns_limit_h_min -12
_diffrn_reflns_limit_k_max 7
_diffrn_reflns_limit_k_min -13
_diffrn_reflns_limit_l_max 18
_diffrn_reflns_limit_l_min -18
_diffrn_reflns_number 7975
_diffrn_reflns_point_group_measured_fraction_full 0.999
_diffrn_reflns_point_group_measured_fraction_max 0.980
_diffrn_reflns_theta_full 25.242
_diffrn_reflns_theta_max 27.792
_diffrn_reflns_theta_min 2.349
_diffrn_source_current 30.0
_diffrn_source_power 1.5
_diffrn_source_voltage 50.0
_exptl_absorpt_coefficient_mu 0.886
_exptl_absorpt_correction_T_max 0.7456
_exptl_absorpt_correction_T_min 0.6545
_exptl_absorpt_correction_type multi-scan
_exptl_absorpt_process_details
;
SADABS-2014/5 (Bruker,2014/5) was used for absorption correction.
wR2(int) was 0.0708 before and 0.0295 after correction.
The Ratio of minimum to maximum transmission is 0.8778.
The \l/2 correction factor is 0.00150.
;
_exptl_crystal_colour yellow
_exptl_crystal_colour_primary yellow
_exptl_crystal_density_diffrn 1.721
_exptl_crystal_description 'rect. Prism'
_exptl_crystal_F_000 700
_exptl_crystal_size_max 0.4
_exptl_crystal_size_mid 0.2
_exptl_crystal_size_min 0.2
_refine_diff_density_max 0.715
_refine_diff_density_min -0.428
_refine_diff_density_rms 0.106
_refine_ls_extinction_method none
_refine_ls_goodness_of_fit_ref 0.838
_refine_ls_hydrogen_treatment constr
_refine_ls_matrix_type full
_refine_ls_number_parameters 197
_refine_ls_number_reflns 3115
_refine_ls_number_restraints 0
_refine_ls_restrained_S_all 0.838
_refine_ls_R_factor_all 0.0603
_refine_ls_R_factor_gt 0.0371
_refine_ls_shift/su_max 0.000
_refine_ls_shift/su_mean 0.000
_refine_ls_structure_factor_coef Fsqd
_refine_ls_weighting_details 'w=1/[\s^2^(Fo^2^)+(0.1000P)^2^] where P=(Fo^2^+2Fc^2^)/3'
_refine_ls_weighting_scheme calc
_refine_ls_wR_factor_gt 0.1053
_refine_ls_wR_factor_ref 0.1272
_reflns_Friedel_coverage 0.000
_reflns_number_gt 2245
_reflns_number_total 3115
_reflns_threshold_expression 'I > 2\s(I)'
_cod_data_source_file d4ce00256c2.cif
_cod_data_source_block 1
_cod_depositor_comments 'Adding full bibliography for 7248352.cif.'
_cod_database_code 7248352
_shelx_shelxl_version_number 2018/3
_shelx_space_group_comment
;
The symmetry employed for this shelxl refinement is uniquely defined
by the following loop, which should always be used as a source of
symmetry information in preference to the above space-group names.
They are only intended as comments.
;
_shelx_estimated_absorpt_t_max 0.843
_shelx_estimated_absorpt_t_min 0.718
_olex2_refinement_description
;
1. Fixed Uiso
 At 1.2 times of:
  All C(H) groups
 At 1.5 times of:
  All O(H,H) groups
2.a Rotating group:
 O1(H1A,H1B)
2.b Aromatic/amide H refined with riding coordinates:
 C1(H1), C2(H2), C3(H3), C5(H5), C6(H6), C8(H8), C9(H9), C10(H10), C11(H11)
;
_olex2_submission_special_instructions 'No special instructions were received'

loop_
_space_group_symop_operation_xyz
'x, y, z'
'-x+1/2, y+1/2, -z+1/2'
'-x, -y, -z'
'x-1/2, -y-1/2, z-1/2'

loop_
_atom_site_label
_atom_site_type_symbol
_atom_site_fract_x
_atom_site_fract_y
_atom_site_fract_z
_atom_site_U_iso_or_equiv
_atom_site_adp_type
_atom_site_occupancy
_atom_site_site_symmetry_order
_atom_site_calc_flag
_atom_site_refinement_flags_posn
_atom_site_refinement_flags_adp
_atom_site_refinement_flags_occupancy
_atom_site_disorder_assembly
_atom_site_disorder_group
Cd1 Cd 0.500000 0.500000 0.500000 0.03153(15) Uani 1 2 d S . P . .
O1 O 0.3856(3) 0.4669(3) 0.33294(19) 0.0423(7) Uani 1 1 d . . . . .
H1A H 0.405566 0.392682 0.315916 0.063 Uiso 1 1 d R U . . .
H1B H 0.421627 0.516382 0.296816 0.063 Uiso 1 1 d R U . . .
N1 N 0.5556(3) 0.2863(3) 0.5373(2) 0.0367(7) Uani 1 1 d . . . . .
N2 N 0.5836(3) 0.1032(3) 0.6185(2) 0.0321(6) Uani 1 1 d . . . . .
N3 N 0.5903(3) -0.2194(3) 0.7165(2) 0.0416(7) Uani 1 1 d . . . . .
N4 N 0.3869(3) -0.0813(3) 0.8823(2) 0.0339(6) Uani 1 1 d . . . . .
N5 N 0.2207(3) -0.0372(3) 0.9627(2) 0.0358(7) Uani 1 1 d . . . . .
C1 C 0.5079(4) 0.2134(3) 0.5991(3) 0.0378(8) Uani 1 1 d . . . . .
H1 H 0.431161 0.234677 0.626425 0.045 Uiso 1 1 calc R U . . .
C2 C 0.6678(4) 0.2193(4) 0.5152(3) 0.0407(8) Uani 1 1 d . . . . .
H2 H 0.722853 0.247577 0.472487 0.049 Uiso 1 1 calc R U . . .
C3 C 0.6870(4) 0.1079(4) 0.5634(3) 0.0410(8) Uani 1 1 d . . . . .
H3 H 0.755685 0.046155 0.560488 0.049 Uiso 1 1 calc R U . . .
C4 C 0.5577(4) 0.0006(3) 0.6782(3) 0.0302(7) Uani 1 1 d . . . . .
C5 C 0.6103(4) -0.1184(3) 0.6640(3) 0.0355(8) Uani 1 1 d . . . . .
H5 H 0.661842 -0.128177 0.615453 0.043 Uiso 1 1 calc R U . . .
C6 C 0.5154(4) -0.2046(3) 0.7857(3) 0.0384(8) Uani 1 1 d . . . . .
H6 H 0.498677 -0.275085 0.821911 0.046 Uiso 1 1 calc R U . . .
C7 C 0.4622(3) -0.0884(3) 0.8051(3) 0.0322(7) Uani 1 1 d . . . . .
C8 C 0.4831(4) 0.0184(3) 0.7517(3) 0.0328(8) Uani 1 1 d . . . . .
H8 H 0.448954 0.097846 0.764421 0.039 Uiso 1 1 calc R U . . .
C9 C 0.2666(4) -0.0144(3) 0.8818(3) 0.0341(8) Uani 1 1 d . . . . .
H9 H 0.221457 0.040903 0.831044 0.041 Uiso 1 1 calc R U . . .
C10 C 0.4191(4) -0.1531(4) 0.9683(3) 0.0442(9) Uani 1 1 d . . . . .
H10 H 0.495720 -0.209793 0.988564 0.053 Uiso 1 1 calc R U . . .
C11 C 0.3169(4) -0.1243(4) 1.0175(3) 0.0417(9) Uani 1 1 d . . . . .
H11 H 0.312071 -0.158121 1.078792 0.050 Uiso 1 1 calc R U . . .
O2 O 0.5512(4) 0.3625(4) 0.8068(3) 0.0871(12) Uani 1 1 d . . . . .
O3 O 0.4091(9) 0.4925(4) 0.8530(5) 0.118(2) Uani 1 1 d . . . . .
O4 O 0.3569(4) 0.2946(4) 0.8347(3) 0.0917(12) Uani 1 1 d . . . . .
N6 N 0.4393(4) 0.3840(4) 0.8338(3) 0.0581(10) Uani 1 1 d . . . . .

loop_
_atom_site_aniso_label
_atom_site_aniso_U_11
_atom_site_aniso_U_22
_atom_site_aniso_U_33
_atom_site_aniso_U_23
_atom_site_aniso_U_13
_atom_site_aniso_U_12
Cd1 0.0359(2) 0.0278(2) 0.0333(2) 0.00488(14) 0.01326(15) 0.00174(14)
O1 0.0614(18) 0.0291(13) 0.0362(14) 0.0013(11) 0.0119(13) 0.0026(12)
N1 0.0425(16) 0.0301(16) 0.0391(16) 0.0048(13) 0.0132(14) 0.0029(13)
N2 0.0354(14) 0.0270(15) 0.0348(15) 0.0025(12) 0.0109(12) 0.0008(12)
N3 0.0563(19) 0.0256(16) 0.0469(18) -0.0009(13) 0.0201(15) 0.0048(13)
N4 0.0339(15) 0.0341(16) 0.0354(15) 0.0027(12) 0.0119(12) 0.0007(12)
N5 0.0379(16) 0.0354(15) 0.0366(16) -0.0021(13) 0.0144(13) 0.0010(13)
C1 0.046(2) 0.0297(18) 0.0424(19) 0.0028(15) 0.0188(16) 0.0069(15)
C2 0.043(2) 0.038(2) 0.044(2) 0.0070(16) 0.0164(16) -0.0005(16)
C3 0.0365(18) 0.036(2) 0.055(2) 0.0056(17) 0.0197(17) 0.0067(16)
C4 0.0316(16) 0.0266(17) 0.0319(16) 0.0015(13) 0.0072(13) 0.0010(13)
C5 0.045(2) 0.0272(18) 0.0375(18) -0.0011(14) 0.0161(15) 0.0022(15)
C6 0.048(2) 0.0252(17) 0.043(2) 0.0029(15) 0.0128(16) 0.0012(15)
C7 0.0312(16) 0.0305(17) 0.0351(17) -0.0014(14) 0.0089(14) 0.0000(14)
C8 0.0342(17) 0.0291(19) 0.0353(18) -0.0011(13) 0.0092(15) 0.0056(13)
C9 0.0369(18) 0.0291(19) 0.0368(18) 0.0016(13) 0.0101(15) 0.0015(13)
C10 0.042(2) 0.050(2) 0.040(2) 0.0108(17) 0.0088(17) 0.0087(17)
C11 0.044(2) 0.046(2) 0.0365(19) 0.0051(16) 0.0121(16) -0.0001(17)
O2 0.071(2) 0.106(3) 0.093(3) 0.037(2) 0.035(2) 0.003(2)
O3 0.170(6) 0.068(3) 0.107(4) -0.018(2) 0.017(4) 0.016(3)
O4 0.069(2) 0.072(3) 0.140(4) 0.027(2) 0.037(2) -0.007(2)
N6 0.061(2) 0.060(3) 0.049(2) 0.0165(19) 0.0054(18) 0.004(2)

loop_
_atom_type_symbol
_atom_type_description
_atom_type_scat_dispersion_real
_atom_type_scat_dispersion_imag
_atom_type_scat_source
C C 0.0033 0.0016 'International Tables Vol C Tables 4.2.6.8 and 6.1.1.4'
H H 0.0000 0.0000 'International Tables Vol C Tables 4.2.6.8 and 6.1.1.4'
Cd Cd -0.8075 1.2024 'International Tables Vol C Tables 4.2.6.8 and 6.1.1.4'
N N 0.0061 0.0033 'International Tables Vol C Tables 4.2.6.8 and 6.1.1.4'
O O 0.0106 0.0060 'International Tables Vol C Tables 4.2.6.8 and 6.1.1.4'

loop_
_geom_angle_atom_site_label_1
_geom_angle_atom_site_label_2
_geom_angle_atom_site_label_3
_geom_angle
_geom_angle_site_symmetry_1
_geom_angle_site_symmetry_3
_geom_angle_publ_flag
O1 Cd1 O1 180.0 . 3_666 ?
O1 Cd1 N1 84.33(10) . 3_666 ?
O1 Cd1 N1 95.67(10) 3_666 3_666 ?
O1 Cd1 N1 84.33(10) 3_666 . ?
O1 Cd1 N1 95.67(10) . . ?
N1 Cd1 N1 180.00(15) . 3_666 ?
N5 Cd1 O1 91.78(10) 2_556 3_666 ?
N5 Cd1 O1 88.22(11) 4_665 3_666 ?
N5 Cd1 O1 88.22(11) 2_556 . ?
N5 Cd1 O1 91.78(10) 4_665 . ?
N5 Cd1 N1 92.49(11) 4_665 . ?
N5 Cd1 N1 92.49(11) 2_556 3_666 ?
N5 Cd1 N1 87.51(11) 4_665 3_666 ?
N5 Cd1 N1 87.51(11) 2_556 . ?
N5 Cd1 N5 180.00(4) 4_665 2_556 ?
Cd1 O1 H1A 109.3 . . ?
Cd1 O1 H1B 109.4 . . ?
H1A O1 H1B 104.4 . . ?
C1 N1 Cd1 127.7(2) . . ?
C1 N1 C2 105.0(3) . . ?
C2 N1 Cd1 126.1(2) . . ?
C1 N2 C3 106.0(3) . . ?
C1 N2 C4 127.3(3) . . ?
C3 N2 C4 126.6(3) . . ?
C5 N3 C6 118.2(3) . . ?
C9 N4 C7 127.6(3) . . ?
C9 N4 C10 107.4(3) . . ?
C10 N4 C7 124.8(3) . . ?
C9 N5 Cd1 131.9(3) . 2_546 ?
C9 N5 C11 105.7(3) . . ?
C11 N5 Cd1 120.3(2) . 2_546 ?
N1 C1 N2 112.1(3) . . ?
N1 C1 H1 123.9 . . ?
N2 C1 H1 123.9 . . ?
N1 C2 H2 124.6 . . ?
C3 C2 N1 110.9(3) . . ?
C3 C2 H2 124.6 . . ?
N2 C3 H3 127.0 . . ?
C2 C3 N2 106.0(3) . . ?
C2 C3 H3 127.0 . . ?
C5 C4 N2 119.1(3) . . ?
C5 C4 C8 119.7(3) . . ?
C8 C4 N2 121.1(3) . . ?
N3 C5 C4 122.8(3) . . ?
N3 C5 H5 118.6 . . ?
C4 C5 H5 118.6 . . ?
N3 C6 H6 119.0 . . ?
N3 C6 C7 122.1(3) . . ?
C7 C6 H6 119.0 . . ?
C6 C7 N4 118.0(3) . . ?
C6 C7 C8 120.6(3) . . ?
C8 C7 N4 121.4(3) . . ?
C4 C8 H8 121.7 . . ?
C7 C8 C4 116.6(3) . . ?
C7 C8 H8 121.7 . . ?
N4 C9 H9 124.4 . . ?
N5 C9 N4 111.3(3) . . ?
N5 C9 H9 124.4 . . ?
N4 C10 H10 127.0 . . ?
C11 C10 N4 106.1(3) . . ?
C11 C10 H10 127.0 . . ?
N5 C11 H11 125.2 . . ?
C10 C11 N5 109.6(3) . . ?
C10 C11 H11 125.2 . . ?
O3 N6 O2 120.3(6) . . ?
O3 N6 O4 121.9(6) . . ?
O4 N6 O2 117.7(5) . . ?

loop_
_geom_bond_atom_site_label_1
_geom_bond_atom_site_label_2
_geom_bond_distance
_geom_bond_site_symmetry_2
_geom_bond_publ_flag
Cd1 O1 2.319(3) . ?
Cd1 O1 2.319(3) 3_666 ?
Cd1 N1 2.339(3) 3_666 ?
Cd1 N1 2.339(3) . ?
Cd1 N5 2.318(3) 2_556 ?
Cd1 N5 2.318(3) 4_665 ?
O1 H1A 0.8508 . ?
O1 H1B 0.8510 . ?
N1 C1 1.310(4) . ?
N1 C2 1.377(4) . ?
N2 C1 1.356(4) . ?
N2 C3 1.388(4) . ?
N2 C4 1.418(4) . ?
N3 C5 1.327(4) . ?
N3 C6 1.338(4) . ?
N4 C7 1.427(4) . ?
N4 C9 1.344(4) . ?
N4 C10 1.376(4) . ?
N5 C9 1.319(5) . ?
N5 C11 1.381(5) . ?
C1 H1 0.9300 . ?
C2 H2 0.9300 . ?
C2 C3 1.338(5) . ?
C3 H3 0.9300 . ?
C4 C5 1.382(4) . ?
C4 C8 1.389(5) . ?
C5 H5 0.9300 . ?
C6 H6 0.9300 . ?
C6 C7 1.376(5) . ?
C7 C8 1.386(5) . ?
C8 H8 0.9300 . ?
C9 H9 0.9300 . ?
C10 H10 0.9300 . ?
C10 C11 1.353(5) . ?
C11 H11 0.9300 . ?
O2 N6 1.234(5) . ?
O3 N6 1.223(5) . ?
O4 N6 1.228(5) . ?

loop_
_geom_torsion_atom_site_label_1
_geom_torsion_atom_site_label_2
_geom_torsion_atom_site_label_3
_geom_torsion_atom_site_label_4
_geom_torsion
_geom_torsion_site_symmetry_1
_geom_torsion_site_symmetry_2
_geom_torsion_site_symmetry_3
_geom_torsion_site_symmetry_4
_geom_torsion_publ_flag
Cd1 N1 C1 N2 -167.4(2) . . . . ?
Cd1 N1 C2 C3 167.9(3) . . . . ?
Cd1 N5 C9 N4 -163.3(2) 2_546 . . . ?
Cd1 N5 C11 C10 165.0(3) 2_546 . . . ?
N1 C2 C3 N2 -0.1(4) . . . . ?
N2 C4 C5 N3 -179.8(3) . . . . ?
N2 C4 C8 C7 179.3(3) . . . . ?
N3 C6 C7 N4 -178.3(3) . . . . ?
N3 C6 C7 C8 0.9(5) . . . . ?
N4 C7 C8 C4 -179.9(3) . . . . ?
N4 C10 C11 N5 0.8(4) . . . . ?
C1 N1 C2 C3 -0.2(4) . . . . ?
C1 N2 C3 C2 0.2(4) . . . . ?
C1 N2 C4 C5 158.4(4) . . . . ?
C1 N2 C4 C8 -22.9(5) . . . . ?
C2 N1 C1 N2 0.3(4) . . . . ?
C3 N2 C1 N1 -0.4(4) . . . . ?
C3 N2 C4 C5 -17.7(5) . . . . ?
C3 N2 C4 C8 161.1(3) . . . . ?
C4 N2 C1 N1 -177.1(3) . . . . ?
C4 N2 C3 C2 177.0(3) . . . . ?
C5 N3 C6 C7 -1.5(5) . . . . ?
C5 C4 C8 C7 -1.9(5) . . . . ?
C6 N3 C5 C4 0.3(5) . . . . ?
C6 C7 C8 C4 0.8(5) . . . . ?
C7 N4 C9 N5 175.4(3) . . . . ?
C7 N4 C10 C11 -175.7(3) . . . . ?
C8 C4 C5 N3 1.4(5) . . . . ?
C9 N4 C7 C6 -139.7(4) . . . . ?
C9 N4 C7 C8 41.0(5) . . . . ?
C9 N4 C10 C11 -1.0(4) . . . . ?
C9 N5 C11 C10 -0.2(4) . . . . ?
C10 N4 C7 C6 33.9(5) . . . . ?
C10 N4 C7 C8 -145.4(4) . . . . ?
C10 N4 C9 N5 0.9(4) . . . . ?
C11 N5 C9 N4 -0.4(4) . . . . ?
